data_2200939
loop_
_publ_author_name
'Necefoglu, Hacali'
'Clegg, William'
'Scott, Andrew J.'

_publ_section_title
;
 A linear trinuclear CaZn~2~ complex with bridging benzoate ligands
;
_journal_issue 3
_journal_name_full 'Acta Crystallographica Section E'
_journal_page_first m123
_journal_page_last m124
_journal_paper_doi 10.1107/S160053680200209X
_journal_volume 58
_journal_year 2002
_chemical_formula_iupac '[Ca Zn2 (C7 H5 O2)6 (C10 H14 N2 O)2]'
_chemical_formula_moiety 'C62 H58 Ca N4 O14 Zn2'
_chemical_formula_sum 'C62 H58 Ca N4 O14 Zn2'
_chemical_formula_weight 1253.94
_chemical_name_systematic
;
 ?
;
_space_group_IT_number 14
_symmetry_cell_setting monoclinic
_symmetry_space_group_name_Hall '-P 2yn'
_symmetry_space_group_name_H-M 'P 1 21/n 1'
_atom_sites_solution_hydrogens geom
_atom_sites_solution_primary direct
_atom_sites_solution_secondary difmap
_audit_creation_method SHELXL-97
_cell_angle_alpha 90.00
_cell_angle_beta 107.207(3)
_cell_angle_gamma 90.00
_cell_formula_units_Z 2
_cell_length_a 16.347(2)
_cell_length_b 10.7691(13)
_cell_length_c 17.647(2)
_cell_measurement_reflns_used 7387
_cell_measurement_temperature 160(2)
_cell_measurement_theta_max 25.4
_cell_measurement_theta_min 2.0
_cell_volume 2967.6(6)
_computing_cell_refinement 'local programs'
_computing_data_collection 'SMART (Siemens, 1995)'
_computing_data_reduction 'SAINT (Siemens, 1995)'
_computing_molecular_graphics SHELXTL
_computing_publication_material 'SHELXTL and local programs'
_computing_structure_refinement SHELXTL
_computing_structure_solution 'SHELXTL (Sheldrick, 1997)'
_diffrn_ambient_temperature 160(2)
_diffrn_detector_area_resol_mean 8.192
_diffrn_measured_fraction_theta_full .937
_diffrn_measured_fraction_theta_max .892
_diffrn_measurement_device_type 'Siemens SMART 1K CCD'
_diffrn_measurement_method '\w rotation with narrow frames'
_diffrn_radiation_monochromator graphite
_diffrn_radiation_source 'sealed tube'
_diffrn_radiation_type MoK\a
_diffrn_radiation_wavelength .71073
_diffrn_reflns_av_R_equivalents .0394
_diffrn_reflns_av_sigmaI/netI .0384
_diffrn_reflns_limit_h_max 18
_diffrn_reflns_limit_h_min -17
_diffrn_reflns_limit_k_max 12
_diffrn_reflns_limit_k_min -12
_diffrn_reflns_limit_l_max 15
_diffrn_reflns_limit_l_min -20
_diffrn_reflns_number 12317
_diffrn_reflns_theta_full 25.00
_diffrn_reflns_theta_max 25.5
_diffrn_reflns_theta_min 1.5
_diffrn_standards_decay_% 0
_diffrn_standards_number 0
_exptl_absorpt_coefficient_mu .963
_exptl_absorpt_correction_T_max .925
_exptl_absorpt_correction_T_min .860
_exptl_absorpt_correction_type multi-scan
_exptl_absorpt_process_details '(SHELXTL; Sheldrick, 1997)'
_exptl_crystal_colour colourless
_exptl_crystal_density_diffrn 1.403
_exptl_crystal_density_method 'not measured'
_exptl_crystal_description block
_exptl_crystal_F_000 1300
_exptl_crystal_size_max .30
_exptl_crystal_size_mid .20
_exptl_crystal_size_min .16
_refine_diff_density_max .407
_refine_diff_density_min -.484
_refine_ls_extinction_method none
_refine_ls_goodness_of_fit_ref 1.121
_refine_ls_hydrogen_treatment constr
_refine_ls_matrix_type full
_refine_ls_number_parameters 376
_refine_ls_number_reflns 4938
_refine_ls_number_restraints 0
_refine_ls_restrained_S_all 1.121
_refine_ls_R_factor_all .0519
_refine_ls_R_factor_gt .0398
_refine_ls_shift/su_max <0.001
_refine_ls_shift/su_mean .000
_refine_ls_structure_factor_coef Fsqd
_refine_ls_weighting_details 'w = 1/[\s^2^(Fo^2^)+(0.0348P)^2^+2.7427P] where P = (Fo^2^+2Fc^2^)/3'
_refine_ls_weighting_scheme calc
_refine_ls_wR_factor_gt .0894
_refine_ls_wR_factor_ref .0966
_reflns_number_gt 4193
_reflns_number_total 4938
_reflns_threshold_expression I>2\s(I)
_cod_data_source_file na6136.cif
_cod_data_source_block I
_cod_original_sg_symbol_H-M 'P 21/n'
_cod_database_code 2200939
_cod_database_fobs_code 2200939

loop_
_symmetry_equiv_pos_as_xyz
'x, y, z'
'-x+1/2, y+1/2, -z+1/2'
'-x, -y, -z'
'x-1/2, -y-1/2, z-1/2'

loop_
_atom_site_label
_atom_site_fract_x
_atom_site_fract_y
_atom_site_fract_z
_atom_site_U_iso_or_equiv
_atom_site_adp_type
_atom_site_calc_flag
_atom_site_refinement_flags
_atom_site_occupancy
_atom_site_disorder_assembly
_atom_site_disorder_group
_atom_site_type_symbol
Zn .20197(2) .19710(3) .04078(2) .02835(11) Uani d . 1 . . Zn
Ca .0000 .0000 .0000 .02526(19) Uani d S 1 . . Ca
N1 .31448(15) .2969(2) .05654(15) .0326(6) Uani d . 1 . . N
C1 .3254(2) .4128(3) .0858(2) .0402(8) Uani d . 1 . . C
H1 .2846 .4472 .1087 .048 Uiso d R 1 . . H
C2 .4010(2) .4774(3) .0961(2) .0494(9) Uani d . 1 . . C
H2 .4008 .5642 .1054 .059 Uiso d R 1 . . H
C3 .4671(2) .4218(3) .0753(2) .0457(9) Uani d . 1 . . C
H3 .5205 .4637 .0862 .055 Uiso d R 1 . . H
C4 .45723(18) .3021(3) .04543(18) .0331(7) Uani d . 1 . . C
C5 .37961(18) .2441(3) .03646(18) .0326(7) Uani d . 1 . . C
H5 .3727 .1613 .0171 .039 Uiso d R 1 . . H
C6 .52377(18) .2415(3) .01435(18) .0329(7) Uani d . 1 . . C
O1 .52052(14) .2591(2) -.05501(13) .0457(6) Uani d . 1 . . O
N2 .58412(15) .1708(2) .06381(15) .0336(6) Uani d . 1 . . N
C7 .64967(18) .1126(3) .03345(19) .0368(7) Uani d . 1 . . C
H7A .6241 .0942 -.0237 .044 Uiso d R 1 . . H
H7B .6681 .0330 .0613 .044 Uiso d R 1 . . H
C8 .72458(19) .1991(3) .0403(2) .0421(8) Uani d . 1 . . C
H8A .7680 .1551 .0224 .063 Uiso d R 1 . . H
H8B .7484 .2208 .0965 .063 Uiso d R 1 . . H
H8C .7075 .2750 .0090 .063 Uiso d R 1 . . H
C9 .5898(2) .1471(3) .14682(18) .0415(8) Uani d . 1 . . C
H9A .5614 .2180 .1645 .050 Uiso d R 1 . . H
H9B .6505 .1459 .1796 .050 Uiso d R 1 . . H
C10 .5496(2) .0237(4) .1576(2) .0596(11) Uani d . 1 . . C
H10A .4962 .0128 .1146 .089 Uiso d R 1 . . H
H10B .5370 .0271 .2085 .089 Uiso d R 1 . . H
H10C .5880 -.0464 .1579 .089 Uiso d R 1 . . H
O2 .13990(12) .32848(19) .07535(12) .0331(5) Uani d . 1 . . O
O3 .02892(14) .2024(2) .03401(14) .0445(6) Uani d . 1 . . O
C11 .06069(19) .3030(3) .06260(17) .0305(7) Uani d . 1 . . C
C12 .00513(17) .3999(3) .08220(16) .0285(6) Uani d . 1 . . C
C13 .0394(2) .5109(3) .11757(19) .0364(7) Uani d . 1 . . C
H13 .0994 .5250 .1315 .044 Uiso d R 1 . . H
C14 -.0128(2) .5995(3) .1358(2) .0462(8) Uani d . 1 . . C
H14 .0083 .6770 .1593 .055 Uiso d R 1 . . H
C15 -.1001(2) .5788(3) .1178(2) .0454(9) Uani d . 1 . . C
H15 -.1370 .6380 .1307 .054 Uiso d R 1 . . H
C16 -.1344(2) .4694(3) .0823(2) .0429(8) Uani d . 1 . . C
H16 -.1947 .4582 .0672 .051 Uiso d R 1 . . H
C17 -.08257(19) .3798(3) .06443(18) .0371(7) Uani d . 1 . . C
H17 -.1057 .3010 .0450 .044 Uiso d R 1 . . H
O4 .18972(12) .14893(19) -.06907(12) .0352(5) Uani d . 1 . . O
O5 .07706(14) .0230(2) -.09016(13) .0449(6) Uani d . 1 . . O
C18 .13757(18) .0683(3) -.10940(17) .0306(7) Uani d . 1 . . C
C19 .15360(17) .0265(3) -.18477(17) .0292(6) Uani d . 1 . . C
C20 .11088(19) -.0769(3) -.22417(19) .0399(8) Uani d . 1 . . C
H20 .0714 -.1190 -.2031 .048 Uiso d R 1 . . H
C21 .1268(2) -.1202(3) -.2926(2) .0473(9) Uani d . 1 . . C
H21 .0957 -.1897 -.3197 .057 Uiso d R 1 . . H
C22 .1856(2) -.0579(4) -.3216(2) .0487(9) Uani d . 1 . . C
H22 .2004 -.0875 -.3665 .058 Uiso d R 1 . . H
C23 .2278(2) .0450(3) -.28328(19) .0453(8) Uani d . 1 . . C
H23 .2673 .0891 -.3034 .054 Uiso d R 1 . . H
C24 .21239(19) .0873(3) -.21453(18) .0369(7) Uani d . 1 . . C
H24 .2407 .1601 -.1895 .044 Uiso d R 1 . . H
O6 .25188(13) .0520(2) .10273(12) .0367(5) Uani d . 1 . . O
O7 .12999(13) -.0504(2) .09010(13) .0442(6) Uani d . 1 . . O
C25 .20928(18) -.0414(3) .11458(17) .0319(7) Uani d . 1 . . C
C26 .26071(18) -.1454(3) .16197(16) .0309(7) Uani d . 1 . . C
C27 .2201(2) -.2521(3) .17617(19) .0435(8) Uani d . 1 . . C
H27 .1595 -.2584 .1561 .052 Uiso d R 1 . . H
C28 .2677(2) -.3484(3) .2199(2) .0521(9) Uani d . 1 . . C
H28 .2403 -.4241 .2259 .063 Uiso d R 1 . . H
C29 .3555(2) -.3397(3) .24893(19) .0463(9) Uani d . 1 . . C
H29 .3871 -.4007 .2846 .056 Uiso d R 1 . . H
C30 .3963(2) -.2341(3) .23457(19) .0419(8) Uani d . 1 . . C
H30 .4571 -.2315 .2496 .050 Uiso d R 1 . . H
C31 .34922(18) -.1373(3) .19134(17) .0340(7) Uani d . 1 . . C
H31 .3776 -.0633 .1838 .041 Uiso d R 1 . . H

loop_
_atom_site_aniso_label
_atom_site_aniso_U_11
_atom_site_aniso_U_22
_atom_site_aniso_U_33
_atom_site_aniso_U_12
_atom_site_aniso_U_13
_atom_site_aniso_U_23
Zn .02146(18) .02655(19) .0385(2) -.00234(14) .01103(14) -.00277(15)
Ca .0171(4) .0261(4) .0337(4) -.0032(3) .0093(3) -.0029(3)
N1 .0243(12) .0295(14) .0447(15) -.0023(11) .0111(11) -.0059(11)
C1 .0341(17) .0354(18) .057(2) -.0060(14) .0237(15) -.0112(16)
C2 .0422(19) .036(2) .077(3) -.0135(16) .0285(18) -.0182(18)
C3 .0315(17) .045(2) .064(2) -.0150(15) .0195(16) -.0185(17)
C4 .0253(15) .0350(17) .0377(17) -.0031(13) .0071(13) -.0023(14)
C5 .0279(15) .0276(16) .0431(18) .0001(13) .0117(13) -.0038(14)
C6 .0249(15) .0328(17) .0403(18) -.0048(13) .0088(14) -.0050(14)
O1 .0388(13) .0568(16) .0432(14) .0108(11) .0147(11) .0046(11)
N2 .0275(13) .0364(15) .0370(14) .0006(11) .0097(11) -.0024(12)
C7 .0283(16) .0382(19) .0432(18) .0051(14) .0098(14) -.0066(15)
C8 .0278(16) .046(2) .054(2) .0000(15) .0147(15) -.0032(16)
C9 .0349(17) .052(2) .0353(17) .0007(16) .0062(14) -.0033(16)
C10 .053(2) .077(3) .045(2) -.020(2) .0097(18) .006(2)
O2 .0273(11) .0330(12) .0402(12) -.0004(9) .0122(9) -.0036(9)
O3 .0447(13) .0304(13) .0613(15) -.0049(11) .0199(11) -.0100(11)
C11 .0327(16) .0280(17) .0329(16) -.0021(13) .0129(13) .0006(13)
C12 .0281(15) .0284(16) .0316(15) .0018(13) .0130(12) .0039(13)
C13 .0316(16) .0325(17) .0487(19) -.0025(14) .0174(14) -.0032(15)
C14 .052(2) .0306(18) .063(2) .0003(16) .0291(18) -.0047(17)
C15 .050(2) .038(2) .059(2) .0131(16) .0325(18) .0108(17)
C16 .0306(17) .050(2) .052(2) .0053(16) .0186(15) .0083(17)
C17 .0304(16) .0379(19) .0449(18) -.0047(14) .0142(14) .0001(15)
O4 .0333(11) .0318(12) .0418(12) -.0026(10) .0132(10) -.0040(10)
O5 .0376(12) .0562(15) .0486(14) -.0097(11) .0245(11) -.0083(12)
C18 .0253(15) .0306(17) .0371(17) .0023(13) .0110(13) .0012(13)
C19 .0226(14) .0313(17) .0320(16) .0019(12) .0055(12) .0000(13)
C20 .0286(16) .047(2) .0427(18) -.0037(15) .0091(14) -.0061(16)
C21 .0410(19) .051(2) .0421(19) .0030(17) .0001(16) -.0146(17)
C22 .046(2) .066(3) .0339(18) .0181(19) .0103(15) -.0015(17)
C23 .0437(19) .058(2) .0395(18) .0077(17) .0212(16) .0072(17)
C24 .0358(17) .0373(18) .0406(18) .0014(14) .0160(14) .0032(15)
O6 .0315(11) .0323(12) .0452(13) .0007(10) .0097(10) .0053(10)
O7 .0243(11) .0497(15) .0519(14) .0000(10) .0007(10) .0043(11)
C25 .0294(16) .0376(18) .0283(15) .0005(14) .0077(13) -.0051(13)
C26 .0312(15) .0338(17) .0259(15) -.0014(13) .0057(12) -.0033(13)
C27 .0372(18) .046(2) .0435(19) -.0085(16) .0062(15) .0065(16)
C28 .060(2) .043(2) .047(2) -.0087(18) .0058(18) .0133(17)
C29 .058(2) .043(2) .0325(18) .0128(18) .0050(16) .0059(15)
C30 .0329(17) .049(2) .0415(18) .0106(16) .0083(15) -.0015(16)
C31 .0290(16) .0360(18) .0357(17) .0020(14) .0073(13) -.0001(14)

loop_
_atom_type_symbol
_atom_type_description
_atom_type_scat_dispersion_real
_atom_type_scat_dispersion_imag
_atom_type_scat_source
C C .0033 .0016 'International Tables Vol C Tables 4.2.6.8 and 6.1.1.4'
H H .0000 .0000 'International Tables Vol C Tables 4.2.6.8 and 6.1.1.4'
N N .0061 .0033 'International Tables Vol C Tables 4.2.6.8 and 6.1.1.4'
O O .0106 .0060 'International Tables Vol C Tables 4.2.6.8 and 6.1.1.4'
Zn Zn .2839 1.4301 'International Tables Vol C Tables 4.2.6.8 and 6.1.1.4'
Ca Ca .2262 .3064 'International Tables Vol C Tables 4.2.6.8 and 6.1.1.4'

loop_
_geom_angle_atom_site_label_1
_geom_angle_atom_site_label_2
_geom_angle_atom_site_label_3
_geom_angle_site_symmetry_1
_geom_angle_site_symmetry_3
_geom_angle
_geom_angle_publ_flag
N1 Zn O2 . . 96.04(9) yes
N1 Zn O4 . . 95.55(9) yes
N1 Zn O6 . . 97.64(9) yes
O2 Zn O4 . . 126.44(9) yes
O2 Zn O6 . . 125.51(9) yes
O4 Zn O6 . . 104.28(9) yes
O3 Ca O3 . 3 180.00(12) .
O3 Ca O5 . . 88.06(8) yes
O3 Ca O5 3 3 88.06(8) ?
O3 Ca O5 . 3 91.94(8) ?
O3 Ca O5 3 . 91.94(8) ?
O3 Ca O7 . . 88.09(8) yes
O3 Ca O7 3 3 88.09(8) ?
O3 Ca O7 . 3 91.91(8) ?
O3 Ca O7 3 . 91.91(8) ?
O5 Ca O5 . 3 180.00(7) ?
O5 Ca O7 . . 85.49(8) yes
O5 Ca O7 3 3 85.49(8) ?
O5 Ca O7 3 . 94.51(8) ?
O5 Ca O7 . 3 94.51(8) ?
O7 Ca O7 . 3 180.00(18) ?
Zn N1 C1 . . 123.0(2) ?
Zn N1 C5 . . 119.0(2) ?
C1 N1 C5 . . 118.0(3) ?
N1 C1 C2 . . 122.0(3) ?
C1 C2 C3 . . 119.2(3) ?
C2 C3 C4 . . 119.6(3) ?
C3 C4 C5 . . 117.7(3) ?
C3 C4 C6 . . 121.8(3) ?
C5 C4 C6 . . 120.1(3) ?
N1 C5 C4 . . 123.5(3) ?
C4 C6 O1 . . 118.3(3) ?
C4 C6 N2 . . 118.7(3) ?
O1 C6 N2 . . 123.0(3) ?
C6 N2 C7 . . 118.6(3) ?
C6 N2 C9 . . 124.5(3) ?
C7 N2 C9 . . 117.0(2) ?
N2 C7 C8 . . 111.6(3) ?
N2 C9 C10 . . 112.1(3) ?
Zn O2 C11 . . 112.66(18) yes
Ca O3 C11 . . 166.6(2) yes
O2 C11 O3 . . 122.6(3) ?
O2 C11 C12 . . 117.7(3) ?
O3 C11 C12 . . 119.6(3) ?
C11 C12 C13 . . 121.0(3) ?
C11 C12 C17 . . 119.8(3) ?
C13 C12 C17 . . 119.2(3) ?
C12 C13 C14 . . 120.3(3) ?
C13 C14 C15 . . 120.1(3) ?
C14 C15 C16 . . 119.7(3) ?
C15 C16 C17 . . 120.6(3) ?
C12 C17 C16 . . 120.0(3) ?
Zn O4 C18 . . 126.02(19) yes
Ca O5 C18 . . 150.7(2) yes
O4 C18 O5 . . 124.9(3) ?
O4 C18 C19 . . 115.9(2) ?
O5 C18 C19 . . 119.2(3) ?
C18 C19 C20 . . 119.5(3) ?
C18 C19 C24 . . 121.1(3) ?
C20 C19 C24 . . 119.4(3) ?
C19 C20 C21 . . 120.6(3) ?
C20 C21 C22 . . 119.1(3) ?
C21 C22 C23 . . 120.7(3) ?
C22 C23 C24 . . 120.0(3) ?
C19 C24 C23 . . 120.1(3) ?
Zn O6 C25 . . 124.59(19) yes
Ca O7 C25 . . 150.8(2) yes
O6 C25 O7 . . 124.7(3) ?
O6 C25 C26 . . 115.9(2) ?
O7 C25 C26 . . 119.4(3) ?
C25 C26 C27 . . 120.1(3) ?
C25 C26 C31 . . 120.8(3) ?
C27 C26 C31 . . 119.1(3) ?
C26 C27 C28 . . 120.1(3) ?
C27 C28 C29 . . 120.5(3) ?
C28 C29 C30 . . 119.7(3) ?
C29 C30 C31 . . 120.2(3) ?
C26 C31 C30 . . 120.4(3) ?
N1 C1 H1 . . 119.7 ?
C2 C1 H1 . . 117.4 ?
C3 C2 H2 . . 121.1 ?
C1 C2 H2 . . 118.0 ?
C2 C3 H3 . . 119.1 ?
C4 C3 H3 . . 121.1 ?
N1 C5 H5 . . 118.2 ?
C4 C5 H5 . . 118.2 ?
N2 C7 H7A . . 108.8 ?
C8 C7 H7A . . 107.0 ?
N2 C7 H7B . . 109.5 ?
C8 C7 H7B . . 111.9 ?
H7A C7 H7B . . 107.9 ?
C7 C8 H8A . . 108.8 ?
C7 C8 H8B . . 107.3 ?
H8A C8 H8B . . 109.5 ?
C7 C8 H8C . . 112.3 ?
H8A C8 H8C . . 109.5 ?
H8B C8 H8C . . 109.5 ?
N2 C9 H9A . . 106.6 ?
C10 C9 H9A . . 112.0 ?
N2 C9 H9B . . 110.0 ?
C10 C9 H9B . . 108.1 ?
H9A C9 H9B . . 107.9 ?
C9 C10 H10A . . 109.0 ?
C9 C10 H10B . . 107.3 ?
H10A C10 H10B . . 109.5 ?
C9 C10 H10C . . 112.0 ?
H10A C10 H10C . . 109.5 ?
H10B C10 H10C . . 109.5 ?
C14 C13 H13 . . 119.4 ?
C12 C13 H13 . . 120.2 ?
C13 C14 H14 . . 122.7 ?
C15 C14 H14 . . 117.2 ?
C16 C15 H15 . . 118.9 ?
C14 C15 H15 . . 121.4 ?
C15 C16 H16 . . 119.1 ?
C17 C16 H16 . . 120.3 ?
C16 C17 H17 . . 120.0 ?
C12 C17 H17 . . 119.6 ?
C19 C20 H20 . . 119.1 ?
C21 C20 H20 . . 120.2 ?
C22 C21 H21 . . 121.5 ?
C20 C21 H21 . . 119.4 ?
C23 C22 H22 . . 117.8 ?
C21 C22 H22 . . 121.3 ?
C22 C23 H23 . . 121.2 ?
C24 C23 H23 . . 118.8 ?
C23 C24 H24 . . 119.2 ?
C19 C24 H24 . . 120.7 ?
C28 C27 H27 . . 120.4 ?
C26 C27 H27 . . 119.6 ?
C29 C28 H28 . . 119.4 ?
C27 C28 H28 . . 119.9 ?
C28 C29 H29 . . 120.2 ?
C30 C29 H29 . . 119.6 ?
C29 C30 H30 . . 119.7 ?
C31 C30 H30 . . 119.8 ?
C30 C31 H31 . . 119.6 ?
C26 C31 H31 . . 119.9 ?

loop_
_geom_bond_atom_site_label_1
_geom_bond_atom_site_label_2
_geom_bond_site_symmetry_2
_geom_bond_distance
_geom_bond_publ_flag
Zn N1 . 2.077(2) yes
Zn O2 . 1.942(2) yes
Zn O4 . 1.959(2) yes
Zn O6 . 1.943(2) yes
Ca O3 . 2.273(2) yes
Ca O3 3 2.273(2) .
Ca O5 . 2.316(2) yes
Ca O5 3 2.316(2) ?
Ca O7 . 2.311(2) yes
Ca O7 3 2.311(2) ?
N1 C1 . 1.342(4) ?
N1 C5 . 1.343(4) ?
C1 C2 . 1.382(4) ?
C2 C3 . 1.377(5) ?
C3 C4 . 1.384(4) ?
C4 C5 . 1.380(4) ?
C4 C6 . 1.505(4) ?
C6 O1 . 1.224(4) ?
C6 N2 . 1.344(4) ?
N2 C7 . 1.472(4) ?
N2 C9 . 1.463(4) ?
C7 C8 . 1.515(4) ?
C9 C10 . 1.519(5) ?
O2 C11 . 1.277(3) yes
O3 C11 . 1.242(3) yes
C11 C12 . 1.489(4) ?
C12 C13 . 1.388(4) ?
C12 C17 . 1.391(4) ?
C13 C14 . 1.380(4) ?
C14 C15 . 1.386(5) ?
C15 C16 . 1.374(5) ?
C16 C17 . 1.381(4) ?
O4 C18 . 1.276(3) yes
O5 C18 . 1.238(3) yes
C18 C19 . 1.499(4) ?
C19 C20 . 1.387(4) ?
C19 C24 . 1.388(4) ?
C20 C21 . 1.390(4) ?
C21 C22 . 1.388(5) ?
C22 C23 . 1.373(5) ?
C23 C24 . 1.387(4) ?
O6 C25 . 1.275(4) yes
O7 C25 . 1.243(3) yes
C25 C26 . 1.498(4) ?
C26 C27 . 1.387(4) ?
C26 C31 . 1.388(4) ?
C27 C28 . 1.386(5) ?
C28 C29 . 1.378(5) ?
C29 C30 . 1.379(5) ?
C30 C31 . 1.384(4) ?
C1 H1 . .950 ?
C2 H2 . .950 ?
C3 H3 . .950 ?
C5 H5 . .950 ?
C7 H7A . .990 ?
C7 H7B . .990 ?
C8 H8A . .980 ?
C8 H8B . .980 ?
C8 H8C . .980 ?
C9 H9A . .990 ?
C9 H9B . .990 ?
C10 H10A . .980 ?
C10 H10B . .980 ?
C10 H10C . .980 ?
C13 H13 . .950 ?
C14 H14 . .950 ?
C15 H15 . .950 ?
C16 H16 . .950 ?
C17 H17 . .950 ?
C20 H20 . .950 ?
C21 H21 . .950 ?
C22 H22 . .950 ?
C23 H23 . .950 ?
C24 H24 . .950 ?
C27 H27 . .950 ?
C28 H28 . .950 ?
C29 H29 . .950 ?
C30 H30 . .950 ?
C31 H31 . .950 ?
